data_4508440
loop_
_publ_author_name
'Karanam, Maheswararao'
'Choudhury, Angshuman Roy'

_publ_section_title
;
 Study of Halogen-Mediated Weak Interactions in a Series of
 Halogen-Substituted Azobenzenes
;
_journal_issue 11
_journal_name_full 'Crystal Growth &amp; Design'
_journal_page_first 4803
_journal_paper_doi 10.1021/cg400967k
_journal_volume 13
_journal_year 2013
_chemical_formula_moiety 'C12 H8 Br2 N2'
_chemical_formula_sum 'C12 H8 Br2 N2'
_chemical_formula_weight 340.02
_chemical_name_systematic
;
(E)-bis(3-bromophenyl)diazene 
;
_space_group_crystal_system monoclinic
_space_group_IT_number 14
_space_group_name_Hall '-P 2ybc'
_space_group_name_H-M_alt 'P 1 21/c 1'
_symmetry_space_group_name_Hall '-P 2ybc'
_symmetry_space_group_name_H-M 'P 1 21/c 1'
_atom_sites_solution_hydrogens geom
_atom_sites_solution_primary direct
_atom_sites_solution_secondary difmap
_audit_creation_date 2012-05-18T20:53:44-00:00
_audit_creation_method 'WinGX routine CIF_UPDATE'
_cell_angle_alpha 90
_cell_angle_beta 98.145(3)
_cell_angle_gamma 90
_cell_formula_units_Z 2
_cell_length_a 10.9225(8)
_cell_length_b 4.4318(3)
_cell_length_c 11.9113(9)
_cell_measurement_reflns_used 1393
_cell_measurement_temperature 100
_cell_measurement_theta_max 28.295
_cell_measurement_theta_min 3.455
_cell_volume 570.77(7)
_computing_data_reduction 'SAINT v7.68A (Bruker, 2009)'
_computing_molecular_graphics
;
O. V. Dolomanov, L. J. Bourhis, R. J. Gildea, J. A. K. Howard and H. Puschmann,
OLEX2: a complete structure solution, refinement and analysis program.
        J. Appl. Cryst. (2009). 42, 339-341.
;
_computing_publication_material
;
O. V. Dolomanov, L. J. Bourhis, R. J. Gildea, J. A. K. Howard and H. Puschmann,
OLEX2: a complete structure solution, refinement and analysis program.
        J. Appl. Cryst. (2009). 42, 339-341.
;
_computing_structure_refinement
;
        SHELXL, G.M. Sheldrick, Acta Cryst.
        2008). A64, 112-122
;
_computing_structure_solution
;
        SHELXS, G.M. Sheldrick, Acta Cryst.
        (2008). A64, 112-122
;
_diffrn_ambient_temperature 100
_diffrn_detector_area_resol_mean 8
_diffrn_measurement_device_type 'Bruker SMART APEX CCD area detector'
_diffrn_measurement_method '\w and \f scans'
_diffrn_radiation_monochromator graphite
_diffrn_radiation_type MoK\a
_diffrn_radiation_wavelength 0.71073
_diffrn_reflns_av_R_equivalents 0.0184
_diffrn_reflns_limit_h_max 13
_diffrn_reflns_limit_h_min -13
_diffrn_reflns_limit_k_max 4
_diffrn_reflns_limit_k_min -5
_diffrn_reflns_limit_l_max 14
_diffrn_reflns_limit_l_min -14
_diffrn_reflns_number 2748
_diffrn_reflns_theta_full 25.02
_diffrn_reflns_theta_max 25.02
_diffrn_reflns_theta_min 3.69
_diffrn_source 'sealed tube'
_diffrn_standards_number 0
_exptl_absorpt_coefficient_mu 7.072
_exptl_absorpt_correction_T_max 0.7457
_exptl_absorpt_correction_T_min 0.6008
_exptl_absorpt_correction_type multi-scan
_exptl_absorpt_process_details
;
        SADABS-2008/1 (Bruker,2008) was used for absorption correction.
        R(int) was 0.0704 before and 0.0313 after correction.
        The Ratio of minimum to maximum transmission is 0.8057.
        The \l/2 correction factor is 0.0015.
;
_exptl_crystal_colour 'clear dark brown'
_exptl_crystal_density_diffrn 1.978
_exptl_crystal_density_method 'not measured'
_exptl_crystal_description block
_exptl_crystal_F_000 328
_exptl_crystal_size_max 0.2
_exptl_crystal_size_mid 0.2
_exptl_crystal_size_min 0.1
_refine_diff_density_max 0.484
_refine_diff_density_min -0.29
_refine_diff_density_rms 0.068
_refine_ls_extinction_method none
_refine_ls_goodness_of_fit_ref 1.033
_refine_ls_hydrogen_treatment constr
_refine_ls_matrix_type full
_refine_ls_number_parameters 79
_refine_ls_number_reflns 1006
_refine_ls_number_restraints 18
_refine_ls_restrained_S_all 1.023
_refine_ls_R_factor_all 0.0282
_refine_ls_R_factor_gt 0.0235
_refine_ls_shift/su_max 0
_refine_ls_shift/su_mean 0
_refine_ls_structure_factor_coef Fsqd
_refine_ls_weighting_details 'calc w=1/[\s^2^(Fo^2^)+(0.0316P)^2^+0.3402P] where P=(Fo^2^+2Fc^2^)/3'
_refine_ls_weighting_scheme calc
_refine_ls_wR_factor_gt 0.0567
_refine_ls_wR_factor_ref 0.0585
_reflns_number_gt 903
_reflns_number_total 1006
_reflns_threshold_expression >2sigma(I)
_cod_data_source_file cg400967k_si_002.cif
_cod_data_source_block az03_100k_0m
_cod_database_code 4508440

loop_
_space_group_symop_id
_space_group_symop_operation_xyz
1 'x, y, z'
2 '-x, y+1/2, -z+1/2'
3 '-x, -y, -z'
4 'x, -y-1/2, z-1/2'

loop_
_atom_site_label
_atom_site_type_symbol
_atom_site_fract_x
_atom_site_fract_y
_atom_site_fract_z
_atom_site_U_iso_or_equiv
_atom_site_adp_type
_atom_site_occupancy
_atom_site_symmetry_multiplicity
_atom_site_calc_flag
_atom_site_refinement_flags
_atom_site_disorder_assembly
_atom_site_disorder_group
C2B C 0.2130(18) 0.668(5) 0.5834(10) 0.0171(13) Uani 0.3 1 d PD A 2
H2B H 0.1478 0.804 0.5923 0.021 Uiso 0.3 1 calc PR A 2
C3B C 0.3132(7) 0.3382(18) 0.4625(7) 0.0171(13) Uani 0.3 1 d PD A 2
H3B H 0.3175 0.2517 0.3902 0.021 Uiso 0.3 1 calc PR A 2
C4B C 0.3011(9) 0.599(2) 0.6759(10) 0.0171(13) Uani 0.3 1 d PD A 2
H4B H 0.2979 0.6891 0.7478 0.021 Uiso 0.3 1 calc PR A 2
C5B C 0.2197(9) 0.540(2) 0.4778(11) 0.0171(13) Uani 0.3 1 d PD A 2
C7B C 0.4004(7) 0.2653(18) 0.5553(7) 0.0171(13) Uani 0.3 1 d PD A 2
C8B C 0.3939(8) 0.395(2) 0.6605(8) 0.0171(13) Uani 0.3 1 d PD A 2
H8B H 0.4542 0.3435 0.7231 0.021 Uiso 0.3 1 calc PR A 2
N6B N 0.4982(8) 0.0575(19) 0.5489(9) 0.0211(7) Uani 0.3 1 d P . 2
Br1B Br 0.0964(3) 0.6557(6) 0.3630(3) 0.0246(5) Uani 0.3 1 d P A 2
C2A C 0.7860(8) 0.321(2) 0.4136(5) 0.0203(6) Uani 0.7 1 d PD B 1
H2A H 0.8422 0.1809 0.3887 0.024 Uiso 0.7 1 calc PR B 1
C3A C 0.7167(3) 0.6202(9) 0.5646(3) 0.0203(6) Uani 0.7 1 d PD B 1
H3A H 0.7266 0.6791 0.6421 0.024 Uiso 0.7 1 calc PR B 1
C4A C 0.6882(4) 0.4401(10) 0.3394(4) 0.0203(6) Uani 0.7 1 d PD B 1
H4A H 0.6776 0.379 0.2622 0.024 Uiso 0.7 1 calc PR B 1
C5A C 0.7981(4) 0.4168(11) 0.5258(5) 0.0203(6) Uani 0.7 1 d PD B 1
C7A C 0.6206(3) 0.7355(8) 0.4876(3) 0.0203(6) Uani 0.7 1 d PD B 1
C8A C 0.6053(3) 0.6455(9) 0.3747(3) 0.0203(6) Uani 0.7 1 d PD B 1
H8A H 0.5391 0.7233 0.3223 0.024 Uiso 0.7 1 calc PR B 1
N6A N 0.5421(3) 0.9506(8) 0.5363(3) 0.0211(7) Uani 0.7 1 d P . 1
Br1A Br 0.92990(11) 0.2654(2) 0.63595(12) 0.0235(2) Uani 0.7 1 d P B 1

loop_
_atom_site_aniso_label
_atom_site_aniso_U_11
_atom_site_aniso_U_22
_atom_site_aniso_U_33
_atom_site_aniso_U_23
_atom_site_aniso_U_13
_atom_site_aniso_U_12
C2B 0.017(2) 0.011(2) 0.024(2) -0.0027(16) 0.0085(16) 0.0003(18)
C3B 0.017(2) 0.011(2) 0.024(2) -0.0027(16) 0.0085(16) 0.0003(18)
C4B 0.017(2) 0.011(2) 0.024(2) -0.0027(16) 0.0085(16) 0.0003(18)
C5B 0.017(2) 0.011(2) 0.024(2) -0.0027(16) 0.0085(16) 0.0003(18)
C7B 0.017(2) 0.011(2) 0.024(2) -0.0027(16) 0.0085(16) 0.0003(18)
C8B 0.017(2) 0.011(2) 0.024(2) -0.0027(16) 0.0085(16) 0.0003(18)
N6B 0.019(2) 0.016(2) 0.0287(16) 0.0046(17) 0.0035(15) -0.0020(12)
Br1B 0.0185(12) 0.0291(13) 0.0254(7) 0.0011(8) 0.0005(7) 0.0058(7)
C2A 0.0175(10) 0.0147(11) 0.0295(10) 0.0007(7) 0.0066(7) -0.0007(8)
C3A 0.0175(10) 0.0147(11) 0.0295(10) 0.0007(7) 0.0066(7) -0.0007(8)
C4A 0.0175(10) 0.0147(11) 0.0295(10) 0.0007(7) 0.0066(7) -0.0007(8)
C5A 0.0175(10) 0.0147(11) 0.0295(10) 0.0007(7) 0.0066(7) -0.0007(8)
C7A 0.0175(10) 0.0147(11) 0.0295(10) 0.0007(7) 0.0066(7) -0.0007(8)
C8A 0.0175(10) 0.0147(11) 0.0295(10) 0.0007(7) 0.0066(7) -0.0007(8)
N6A 0.019(2) 0.016(2) 0.0287(16) 0.0046(17) 0.0035(15) -0.0020(12)
Br1A 0.0178(5) 0.0266(5) 0.0252(3) -0.0002(4) -0.0003(3) 0.0043(3)

loop_
_atom_type_symbol
_atom_type_description
_atom_type_scat_dispersion_real
_atom_type_scat_dispersion_imag
_atom_type_scat_source
C C 0.0033 0.0016 'International Tables Vol C Tables 4.2.6.8 and 6.1.1.4'
H H 0 0 'International Tables Vol C Tables 4.2.6.8 and 6.1.1.4'
Br Br -0.2901 2.4595 'International Tables Vol C Tables 4.2.6.8 and 6.1.1.4'
N N 0.0061 0.0033 'International Tables Vol C Tables 4.2.6.8 and 6.1.1.4'

loop_
_geom_angle_atom_site_label_1
_geom_angle_atom_site_label_2
_geom_angle_atom_site_label_3
_geom_angle
_geom_angle_site_symmetry_1
C4B C2B H2B 119.7 .
C5B C2B H2B 119.7 .
C5B C2B C4B 120.5(14) .
C5B C3B H3B 120.7 .
C7B C3B H3B 120.7 .
C7B C3B C5B 118.6(8) .
C2B C4B H4B 120.8 .
C8B C4B C2B 118.3(11) .
C8B C4B H4B 120.8 .
C2B C5B C3B 121.0(12) .
C2B C5B Br1B 115.5(7) .
C3B C5B Br1B 123.5(8) .
C3B C7B N6B 123.0(8) .
C8B C7B C3B 120.2(7) .
C8B C7B N6B 116.8(8) .
C4B C8B C7B 121.3(7) .
C4B C8B H8B 119.4 .
C7B C8B H8B 119.4 .
N6B N6B C7B 115.4(11) 3_656
C4A C2A H2A 121.5 .
C5A C2A H2A 121.5 .
C5A C2A C4A 117.1(6) .
C5A C3A H3A 120.8 .
C7A C3A H3A 120.8 .
C7A C3A C5A 118.5(3) .
C2A C4A H4A 119 .
C8A C4A C2A 122.1(5) .
C8A C4A H4A 119 .
C2A C5A C3A 122.7(5) .
C2A C5A Br1A 120.6(3) .
C3A C5A Br1A 116.8(3) .
C3A C7A C8A 120.6(3) .
C3A C7A N6A 114.2(3) .
C8A C7A N6A 125.2(3) .
C4A C8A C7A 119.1(3) .
C4A C8A H8A 120.4 .
C7A C8A H8A 120.4 .
N6A N6A C7A 111.8(4) 3_676

loop_
_geom_bond_atom_site_label_1
_geom_bond_atom_site_label_2
_geom_bond_distance
_geom_bond_site_symmetry_2
C2B H2B 0.95 .
C2B C4B 1.3900(10) .
C2B C5B 1.3901(10) .
C3B H3B 0.95 .
C3B C5B 1.3901(10) .
C3B C7B 1.3901(10) .
C4B H4B 0.95 .
C4B C8B 1.3899(10) .
C5B Br1B 1.851(11) .
C7B C8B 1.3899(10) .
C7B N6B 1.420(11) .
C8B H8B 0.95 .
N6B N6B 1.28(2) 3_656
C2A H2A 0.95 .
C2A C4A 1.3901(10) .
C2A C5A 1.3901(10) .
C3A H3A 0.95 .
C3A C5A 1.3904(10) .
C3A C7A 1.3901(10) .
C4A H4A 0.95 .
C4A C8A 1.3901(10) .
C5A Br1A 1.926(5) .
C7A C8A 1.3902(10) .
C7A N6A 1.456(5) .
C8A H8A 0.95 .
N6A N6A 1.248(7) 3_676

loop_
_geom_torsion_atom_site_label_1
_geom_torsion_atom_site_label_2
_geom_torsion_atom_site_label_3
_geom_torsion_atom_site_label_4
_geom_torsion
_geom_torsion_site_symmetry_4
C2B C4B C8B C7B 0.8(19) .
C3B C7B C8B C4B 0.1(13) .
C3B C7B N6B N6B 0.7(15) 3_656
C4B C2B C5B C3B 1(3) .
C4B C2B C5B Br1B -179.7(17) .
C5B C2B C4B C8B -1(3) .
C5B C3B C7B C8B -0.6(11) .
C5B C3B C7B N6B 178.9(9) .
C7B C3B C5B C2B 0.1(16) .
C7B C3B C5B Br1B -179.3(8) .
C8B C7B N6B N6B -179.8(10) 3_656
N6B C7B C8B C4B -179.4(9) .
C2A C4A C8A C7A 0.1(8) .
C3A C7A C8A C4A -0.5(6) .
C3A C7A N6A N6A 179.4(4) 3_676
C4A C2A C5A C3A 0.5(12) .
C4A C2A C5A Br1A 179.7(7) .
C5A C2A C4A C8A 0.0(12) .
C5A C3A C7A C8A 1.0(6) .
C5A C3A C7A N6A -178.9(4) .
C7A C3A C5A C2A -0.9(8) .
C7A C3A C5A Br1A 179.8(3) .
C8A C7A N6A N6A -0.4(6) 3_676
N6A C7A C8A C4A 179.3(4) .
